data_7711514
loop_
_publ_author_name
'Ito, Shotaro'
'Ishii, Youichi'
'Kuwabara, Takuya'

_publ_section_title
;
 Inorganic salt-assisted assembly of anionic \p-conjugated rings enabling
 7Li NMR-based evaluation of antiaromaticity
;
_journal_name_full 'Dalton Transactions'
_journal_paper_doi 10.1039/D2DT02649J
_journal_year 2022
_chemical_formula_moiety 'C36 H56 Li2 O5 Si'
_chemical_formula_sum 'C36 H56 Li2 O5 Si'
_chemical_formula_weight 610.77
_space_group_crystal_system monoclinic
_space_group_IT_number 7
_space_group_name_Hall 'P -2yc'
_space_group_name_H-M_alt 'P 1 c 1'
_atom_sites_solution_hydrogens geom
_audit_creation_method SHELXL-2014/7
_audit_update_record
;
2022-07-19 deposited with the CCDC.	2022-10-13 downloaded from the CCDC.
;
_cell_angle_alpha 90
_cell_angle_beta 95.085(5)
_cell_angle_gamma 90
_cell_formula_units_Z 2
_cell_length_a 9.332(3)
_cell_length_b 10.610(3)
_cell_length_c 17.742(5)
_cell_measurement_reflns_used 5678
_cell_measurement_temperature 93(2)
_cell_measurement_theta_max 31.1704
_cell_measurement_theta_min 2.2389
_cell_volume 1749.8(9)
_computing_cell_refinement 'RIGAKU CrystalClear'
_computing_data_collection 'RIGAKU CrystalClear'
_computing_data_reduction 'RIGAKU CrystalClear'
_computing_molecular_graphics 'Yadokari-XG 2009(Wakita Nemoto et al.)'
_computing_publication_material 'Yadokari-XG 2009(Wakita,Nemoto et al.)'
_computing_structure_refinement 'SHELXL-2018/3 (Sheldrick, 2018)'
_computing_structure_solution 'SHELXT 2018/2 (Sheldrick, 2018)'
_diffrn_ambient_temperature 93(2)
_diffrn_detector_area_resol_mean 28.5714
_diffrn_measured_fraction_theta_full 0.996
_diffrn_measured_fraction_theta_max 0.997
_diffrn_measurement_device_type 'Rigaku VariMax Saturn'
_diffrn_measurement_method 'omega scans'
_diffrn_radiation_monochromator Confocal
_diffrn_radiation_source 'rotating-anode X-ray tube'
_diffrn_radiation_type MoK\a
_diffrn_radiation_wavelength 0.71075
_diffrn_reflns_av_R_equivalents 0.0364
_diffrn_reflns_av_unetI/netI 0.0619
_diffrn_reflns_Laue_measured_fraction_full 0.996
_diffrn_reflns_Laue_measured_fraction_max 0.997
_diffrn_reflns_limit_h_max 11
_diffrn_reflns_limit_h_min -12
_diffrn_reflns_limit_k_max 13
_diffrn_reflns_limit_k_min -13
_diffrn_reflns_limit_l_max 23
_diffrn_reflns_limit_l_min -22
_diffrn_reflns_number 13870
_diffrn_reflns_point_group_measured_fraction_full 0.821
_diffrn_reflns_point_group_measured_fraction_max 0.800
_diffrn_reflns_theta_full 25.242
_diffrn_reflns_theta_max 27.483
_diffrn_reflns_theta_min 3.594
_exptl_absorpt_coefficient_mu 0.106
_exptl_absorpt_correction_T_max 1.0000
_exptl_absorpt_correction_T_min 0.8715
_exptl_absorpt_correction_type multi-scan
_exptl_crystal_colour Black
_exptl_crystal_density_diffrn 1.159
_exptl_crystal_description Prism
_exptl_crystal_F_000 664
_exptl_crystal_size_max 0.210
_exptl_crystal_size_mid 0.200
_exptl_crystal_size_min 0.120
_refine_diff_density_max 0.540
_refine_diff_density_min -0.314
_refine_diff_density_rms 0.058
_refine_ls_abs_structure_details
;
 Flack x determined using 1318 quotients [(I+)-(I-)]/[(I+)+(I-)]
 (Parsons, Flack and Wagner, Acta Cryst. B69 (2013) 249-259).
;
_refine_ls_abs_structure_Flack 0.29(8)
_refine_ls_extinction_coef 0.059(4)
_refine_ls_extinction_expression Fc^*^=kFc[1+0.001xFc^2^\l^3^/sin(2\q)]^-1/4^
_refine_ls_extinction_method 'SHELXL-2014/7 (Sheldrick 2014'
_refine_ls_goodness_of_fit_ref 1.038
_refine_ls_hydrogen_treatment constr
_refine_ls_matrix_type full
_refine_ls_number_parameters 400
_refine_ls_number_reflns 6403
_refine_ls_number_restraints 2
_refine_ls_restrained_S_all 1.038
_refine_ls_R_factor_all 0.0638
_refine_ls_R_factor_gt 0.0515
_refine_ls_shift/su_max 0.000
_refine_ls_shift/su_mean 0.000
_refine_ls_structure_factor_coef Fsqd
_refine_ls_weighting_details 'w=1/[\s^2^(Fo^2^)+(0.0715P)^2^] where P=(Fo^2^+2Fc^2^)/3'
_refine_ls_weighting_scheme calc
_refine_ls_wR_factor_gt 0.1180
_refine_ls_wR_factor_ref 0.1280
_reflns_Friedel_coverage 0.603
_reflns_Friedel_fraction_full 0.645
_reflns_Friedel_fraction_max 0.603
_reflns_number_gt 5102
_reflns_number_total 6403
_reflns_threshold_expression 'I > 2\s(I)'
_cod_data_source_file d2dt02649j2.cif
_cod_data_source_block ydkr
_cod_depositor_comments
;
The following automatic conversions were performed:

data item '_exptl_absorpt_correction_type' value 'Multi-scan' was
changed to 'multi-scan' in accordance with the
/home/data/users/saulius/crontab/automatic-downloads/rss-feeds/RSC/lib/dictionaries/cif_core.dic
dictionary named 'cif_core.dic' version 2.4.2 last updated on
2011-04-26.

Automatic conversion script
Id: cif_fix_values 7556 2019-12-06 15:28:31Z antanas 
;
_cod_original_cell_volume 1749.7(8)
_cod_original_sg_symbol_H-M 'P c'
_cod_database_code 7711514
_shelx_shelxl_version_number 2014/7
_shelx_space_group_comment
;
The symmetry employed for this shelxl refinement is uniquely defined
by the following loop, which should always be used as a source of
symmetry information in preference to the above space-group names.
They are only intended as comments.
;
_shelx_estimated_absorpt_t_min 0.978
_shelx_estimated_absorpt_t_max 0.987

loop_
_space_group_symop_operation_xyz
'x, y, z'
'x, -y, z+1/2'

loop_
_atom_site_label
_atom_site_type_symbol
_atom_site_fract_x
_atom_site_fract_y
_atom_site_fract_z
_atom_site_U_iso_or_equiv
_atom_site_adp_type
_atom_site_occupancy
_atom_site_site_symmetry_order
_atom_site_calc_flag
_atom_site_refinement_flags_posn
_atom_site_refinement_flags_adp
_atom_site_refinement_flags_occupancy
_atom_site_disorder_assembly
_atom_site_disorder_group
Si1 Si 0.74545(10) 0.77765(9) 0.55363(6) 0.0246(2) Uani 1 1 d . . . . .
O3 O 0.3546(3) 0.5764(2) 0.66431(14) 0.0287(6) Uani 1 1 d . . . . .
O1 O 0.5848(3) 0.4059(2) 0.59837(14) 0.0290(6) Uani 1 1 d . . . . .
O5 O 0.6040(3) 0.9471(2) 0.38012(15) 0.0310(6) Uani 1 1 d . . . . .
O4 O 0.3630(3) 0.8016(2) 0.30805(15) 0.0299(6) Uani 1 1 d . . . . .
O2 O 0.2700(3) 0.3940(2) 0.53220(15) 0.0298(6) Uani 1 1 d . . . . .
C6 C 0.5659(4) 0.8463(3) 0.56767(19) 0.0220(7) Uani 1 1 d . . . . .
C14 C 0.5645(4) 0.9448(3) 0.6191(2) 0.0273(8) Uani 1 1 d . . . . .
H14 H 0.6545 0.9738 0.6418 0.033 Uiso 1 1 calc R U . . .
C3 C 0.4957(4) 0.6047(3) 0.4477(2) 0.0240(7) Uani 1 1 d . . . . .
H3 H 0.4456 0.5311 0.4298 0.029 Uiso 1 1 calc R U . . .
C2 C 0.6401(4) 0.6056(3) 0.43143(19) 0.0239(7) Uani 1 1 d . . . . .
C11 C 0.3038(4) 0.8668(3) 0.5528(2) 0.0277(8) Uani 1 1 d . . . . .
H11 H 0.2128 0.8430 0.5288 0.033 Uiso 1 1 calc R U . . .
C5 C 0.4294(4) 0.7981(3) 0.5337(2) 0.0230(7) Uani 1 1 d . . . . .
C15 C 0.7976(4) 0.6697(4) 0.6358(2) 0.0334(9) Uani 1 1 d . . . . .
H15 H 0.7247 0.6037 0.6381 0.050 Uiso 1 1 calc R U . . .
H15A H 0.8044 0.7183 0.6830 0.050 Uiso 1 1 calc R U . . .
H15B H 0.8910 0.6309 0.6292 0.050 Uiso 1 1 calc R U . . .
C4 C 0.4051(4) 0.6921(3) 0.4863(2) 0.0244(7) Uani 1 1 d . . . . .
H4 H 0.3057 0.6727 0.4771 0.029 Uiso 1 1 calc R U . . .
C36 C 0.2827(4) 0.6954(4) 0.2775(2) 0.0308(8) Uani 1 1 d . . . . .
H36 H 0.2410 0.6473 0.3181 0.037 Uiso 1 1 calc R U . . .
H36A H 0.3446 0.6385 0.2503 0.037 Uiso 1 1 calc R U . . .
C16 C 0.8861(4) 0.9059(4) 0.5608(3) 0.0416(11) Uani 1 1 d . . . . .
H16 H 0.9821 0.8678 0.5630 0.062 Uiso 1 1 calc R U . . .
H16A H 0.8772 0.9555 0.6068 0.062 Uiso 1 1 calc R U . . .
H16B H 0.8722 0.9609 0.5164 0.062 Uiso 1 1 calc R U . . .
C20 C 0.6164(4) 0.3481(4) 0.6722(2) 0.0289(8) Uani 1 1 d . . . . .
H20 H 0.5474 0.2795 0.6802 0.035 Uiso 1 1 calc R U . . .
H20A H 0.6123 0.4112 0.7131 0.035 Uiso 1 1 calc R U . . .
C7 C 0.8865(4) 0.6893(4) 0.4313(2) 0.0311(8) Uani 1 1 d . . . . .
H7 H 0.9585 0.7471 0.4505 0.037 Uiso 1 1 calc R U . . .
C13 C 0.4409(4) 1.0043(4) 0.6398(2) 0.0302(8) Uani 1 1 d . . . . .
H13 H 0.4455 1.0693 0.6767 0.036 Uiso 1 1 calc R U . . .
C1 C 0.7549(4) 0.6896(3) 0.4643(2) 0.0271(8) Uani 1 1 d . . . . .
C28 C 0.4299(4) 0.6640(4) 0.7166(2) 0.0297(8) Uani 1 1 d . . . . .
H28 H 0.4506 0.7439 0.6908 0.036 Uiso 1 1 calc R U . . .
H28A H 0.5216 0.6273 0.7389 0.036 Uiso 1 1 calc R U . . .
C12 C 0.3083(4) 0.9637(3) 0.6033(2) 0.0292(8) Uani 1 1 d . . . . .
H12 H 0.2216 1.0042 0.6141 0.035 Uiso 1 1 calc R U . . .
C10 C 0.6842(4) 0.5166(4) 0.3762(2) 0.0307(8) Uani 1 1 d . . . . .
H10 H 0.6187 0.4520 0.3591 0.037 Uiso 1 1 calc R U . . .
C23 C 0.0800(5) 0.3244(4) 0.4448(2) 0.0370(9) Uani 1 1 d . . . . .
H23 H -0.0241 0.3055 0.4434 0.044 Uiso 1 1 calc R U . . .
H23A H 0.1034 0.3510 0.3938 0.044 Uiso 1 1 calc R U . . .
C9 C 0.8153(5) 0.5205(4) 0.3474(2) 0.0353(9) Uani 1 1 d . . . . .
H9 H 0.8369 0.4616 0.3097 0.042 Uiso 1 1 calc R U . . .
C8 C 0.9183(5) 0.6107(4) 0.3728(2) 0.0379(10) Uani 1 1 d . . . . .
H8 H 1.0070 0.6175 0.3507 0.046 Uiso 1 1 calc R U . . .
C32 C 0.5966(5) 1.0712(3) 0.4110(3) 0.0391(10) Uani 1 1 d . . . . .
H32 H 0.6304 1.0717 0.4655 0.047 Uiso 1 1 calc R U . . .
H32A H 0.4970 1.1041 0.4046 0.047 Uiso 1 1 calc R U . . .
C35 C 0.1656(4) 0.7521(4) 0.2238(2) 0.0372(9) Uani 1 1 d . . . . .
H35 H 0.0829 0.6939 0.2146 0.045 Uiso 1 1 calc R U . . .
H35A H 0.2020 0.7748 0.1748 0.045 Uiso 1 1 calc R U . . .
C27 C 0.3275(4) 0.6854(4) 0.7764(2) 0.0347(9) Uani 1 1 d . . . . .
H27 H 0.3491 0.7652 0.8040 0.042 Uiso 1 1 calc R U . . .
H27A H 0.3305 0.6148 0.8130 0.042 Uiso 1 1 calc R U . . .
C17 C 0.6897(5) 0.3628(4) 0.5481(2) 0.0363(9) Uani 1 1 d . . . . .
H17 H 0.7527 0.4333 0.5353 0.044 Uiso 1 1 calc R U . . .
H17A H 0.6405 0.3290 0.5006 0.044 Uiso 1 1 calc R U . . .
C33 C 0.2660(5) 0.9079(4) 0.3112(3) 0.0389(10) Uani 1 1 d . . . . .
H33 H 0.3064 0.9833 0.2878 0.047 Uiso 1 1 calc R U . . .
H33A H 0.2500 0.9279 0.3643 0.047 Uiso 1 1 calc R U . . .
C25 C 0.2020(4) 0.6049(4) 0.6624(2) 0.0333(9) Uani 1 1 d . . . . .
H25 H 0.1458 0.5265 0.6665 0.040 Uiso 1 1 calc R U . . .
H25A H 0.1687 0.6473 0.6143 0.040 Uiso 1 1 calc R U . . .
C21 C 0.3094(5) 0.2733(4) 0.5037(3) 0.0372(10) Uani 1 1 d . . . . .
H21 H 0.3576 0.2212 0.5447 0.045 Uiso 1 1 calc R U . . .
H21A H 0.3751 0.2833 0.4633 0.045 Uiso 1 1 calc R U . . .
C19 C 0.7681(4) 0.2963(4) 0.6705(2) 0.0385(10) Uani 1 1 d . . . . .
H19 H 0.8411 0.3605 0.6872 0.046 Uiso 1 1 calc R U . . .
H19A H 0.7828 0.2207 0.7030 0.046 Uiso 1 1 calc R U . . .
C34 C 0.1255(5) 0.8686(4) 0.2672(3) 0.0411(10) Uani 1 1 d . . . . .
H34 H 0.0514 0.8485 0.3020 0.049 Uiso 1 1 calc R U . . .
H34A H 0.0887 0.9362 0.2322 0.049 Uiso 1 1 calc R U . . .
C29 C 0.7071(5) 0.9440(4) 0.3240(2) 0.0377(10) Uani 1 1 d . . . . .
H29 H 0.6575 0.9364 0.2725 0.045 Uiso 1 1 calc R U . . .
H29A H 0.7736 0.8718 0.3330 0.045 Uiso 1 1 calc R U . . .
C26 C 0.1825(5) 0.6919(5) 0.7296(2) 0.0501(12) Uani 1 1 d . . . . .
H26 H 0.1606 0.7791 0.7124 0.060 Uiso 1 1 calc R U . . .
H26A H 0.1042 0.6614 0.7590 0.060 Uiso 1 1 calc R U . . .
C22 C 0.1696(5) 0.2134(4) 0.4729(3) 0.0490(12) Uani 1 1 d . . . . .
H22 H 0.1849 0.1543 0.4311 0.059 Uiso 1 1 calc R U . . .
H22A H 0.1238 0.1675 0.5130 0.059 Uiso 1 1 calc R U . . .
C18 C 0.7746(5) 0.2638(5) 0.5887(3) 0.0507(12) Uani 1 1 d . . . . .
H18 H 0.8751 0.2643 0.5750 0.061 Uiso 1 1 calc R U . . .
H18A H 0.7322 0.1796 0.5773 0.061 Uiso 1 1 calc R U . . .
C24 C 0.1243(5) 0.4230(4) 0.5036(3) 0.0534(14) Uani 1 1 d . . . . .
H24 H 0.1192 0.5081 0.4807 0.064 Uiso 1 1 calc R U . . .
H24A H 0.0599 0.4205 0.5450 0.064 Uiso 1 1 calc R U . . .
C31 C 0.6946(8) 1.1480(5) 0.3663(5) 0.094(3) Uani 1 1 d . . . . .
H31 H 0.6372 1.1972 0.3269 0.112 Uiso 1 1 calc R U . . .
H31A H 0.7509 1.2077 0.4001 0.112 Uiso 1 1 calc R U . . .
C30 C 0.7873(8) 1.0661(6) 0.3325(4) 0.090(2) Uani 1 1 d . . . . .
H30 H 0.8784 1.0553 0.3649 0.108 Uiso 1 1 calc R U . . .
H30A H 0.8096 1.0986 0.2825 0.108 Uiso 1 1 calc R U . . .
Li1 Li 0.4226(7) 0.5176(5) 0.5662(4) 0.0284(13) Uani 1 1 d . . . . .
Li2 Li 0.5047(7) 0.7905(6) 0.3967(4) 0.0331(15) Uani 1 1 d . . . . .

loop_
_atom_site_aniso_label
_atom_site_aniso_U_11
_atom_site_aniso_U_22
_atom_site_aniso_U_33
_atom_site_aniso_U_23
_atom_site_aniso_U_13
_atom_site_aniso_U_12
Si1 0.0193(5) 0.0245(5) 0.0298(5) -0.0001(4) 0.0008(4) 0.0002(4)
O3 0.0256(14) 0.0349(14) 0.0254(13) -0.0036(11) 0.0011(10) 0.0018(11)
O1 0.0263(13) 0.0389(15) 0.0215(12) 0.0024(11) 0.0005(10) 0.0071(11)
O5 0.0359(15) 0.0259(13) 0.0323(14) -0.0031(11) 0.0090(11) -0.0010(11)
O4 0.0314(15) 0.0285(13) 0.0288(14) 0.0017(11) -0.0031(11) -0.0028(11)
O2 0.0243(13) 0.0269(13) 0.0373(15) -0.0015(11) -0.0015(11) 0.0010(10)
C6 0.0214(18) 0.0238(17) 0.0210(17) 0.0029(14) 0.0025(13) 0.0006(14)
C14 0.0255(19) 0.0252(18) 0.0309(19) -0.0010(16) 0.0010(15) -0.0020(15)
C3 0.0231(18) 0.0228(17) 0.0257(18) -0.0014(14) 0.0001(13) -0.0004(14)
C2 0.0290(19) 0.0237(17) 0.0190(17) 0.0022(14) 0.0014(14) 0.0028(14)
C11 0.0186(17) 0.0310(19) 0.034(2) 0.0012(16) 0.0034(14) 0.0022(15)
C5 0.0231(18) 0.0224(17) 0.0234(17) 0.0032(14) 0.0022(14) -0.0007(14)
C15 0.031(2) 0.036(2) 0.032(2) 0.0006(17) -0.0071(16) 0.0063(17)
C4 0.0202(18) 0.0268(18) 0.0261(18) -0.0004(15) 0.0003(14) -0.0016(14)
C36 0.025(2) 0.029(2) 0.038(2) -0.0021(17) 0.0021(16) -0.0032(15)
C16 0.025(2) 0.033(2) 0.067(3) -0.009(2) 0.006(2) -0.0050(17)
C20 0.030(2) 0.032(2) 0.0239(18) 0.0054(16) 0.0011(15) 0.0039(16)
C7 0.0241(19) 0.033(2) 0.037(2) 0.0054(16) 0.0068(15) 0.0021(16)
C13 0.031(2) 0.0248(18) 0.035(2) -0.0066(16) 0.0042(16) 0.0012(16)
C1 0.0258(19) 0.0264(18) 0.0296(19) 0.0089(15) 0.0049(15) 0.0046(15)
C28 0.029(2) 0.033(2) 0.0257(19) -0.0021(15) -0.0009(15) 0.0006(16)
C12 0.0240(18) 0.0251(18) 0.039(2) -0.0023(16) 0.0046(15) 0.0054(15)
C10 0.037(2) 0.032(2) 0.0231(18) 0.0010(16) 0.0021(15) 0.0084(17)
C23 0.035(2) 0.044(2) 0.031(2) -0.0029(18) -0.0058(17) -0.0007(18)
C9 0.041(2) 0.041(2) 0.0239(19) 0.0054(17) 0.0072(16) 0.0164(19)
C8 0.036(2) 0.043(2) 0.036(2) 0.0100(19) 0.0147(18) 0.0104(19)
C32 0.051(3) 0.0212(19) 0.046(2) -0.0083(17) 0.006(2) 0.0059(18)
C35 0.028(2) 0.046(2) 0.037(2) 0.0015(19) -0.0005(17) -0.0054(18)
C27 0.035(2) 0.043(2) 0.0259(19) -0.0041(17) 0.0036(16) 0.0042(18)
C17 0.039(2) 0.041(2) 0.030(2) 0.0022(18) 0.0090(17) 0.0139(18)
C33 0.043(2) 0.034(2) 0.040(2) 0.0026(18) 0.0042(19) 0.0067(18)
C25 0.024(2) 0.039(2) 0.036(2) 0.0027(18) 0.0008(16) 0.0033(16)
C21 0.038(2) 0.028(2) 0.044(2) -0.0040(18) -0.0063(18) 0.0056(17)
C19 0.032(2) 0.047(2) 0.035(2) 0.0021(19) -0.0031(18) 0.0111(19)
C34 0.035(2) 0.038(2) 0.050(3) 0.008(2) 0.0057(19) 0.0073(18)
C29 0.053(3) 0.034(2) 0.028(2) 0.0037(17) 0.0144(18) -0.0024(19)
C26 0.033(2) 0.084(4) 0.034(2) -0.015(2) 0.0036(18) 0.013(2)
C22 0.048(3) 0.031(2) 0.064(3) -0.011(2) -0.017(2) 0.0007(19)
C18 0.046(3) 0.064(3) 0.044(3) 0.017(2) 0.014(2) 0.021(2)
C24 0.035(3) 0.042(2) 0.079(4) -0.012(2) -0.018(2) 0.001(2)
C31 0.089(5) 0.026(3) 0.176(8) -0.014(4) 0.071(5) -0.014(3)
C30 0.118(6) 0.069(4) 0.092(5) -0.021(4) 0.064(5) -0.049(4)
Li1 0.028(3) 0.025(3) 0.030(3) -0.001(3) -0.006(3) 0.003(3)
Li2 0.035(4) 0.031(3) 0.033(4) 0.005(3) 0.006(3) 0.001(3)

loop_
_atom_type_symbol
_atom_type_description
_atom_type_scat_dispersion_real
_atom_type_scat_dispersion_imag
_atom_type_scat_source
C C 0.0033 0.0016 'International Tables Vol C Tables 4.2.6.8 and 6.1.1.4'
H H 0.0000 0.0000 'International Tables Vol C Tables 4.2.6.8 and 6.1.1.4'
Si Si 0.0817 0.0704 'International Tables Vol C Tables 4.2.6.8 and 6.1.1.4'
Li Li -0.0003 0.0001 'International Tables Vol C Tables 4.2.6.8 and 6.1.1.4'
O O 0.0106 0.0060 'International Tables Vol C Tables 4.2.6.8 and 6.1.1.4'

loop_
_geom_angle_atom_site_label_1
_geom_angle_atom_site_label_2
_geom_angle_atom_site_label_3
_geom_angle
_geom_angle_site_symmetry_1
_geom_angle_site_symmetry_3
_geom_angle_publ_flag
C1 Si1 C6 115.08(16) . . ?
C1 Si1 C15 109.13(17) . . ?
C6 Si1 C15 107.94(17) . . ?
C1 Si1 C16 109.7(2) . . ?
C6 Si1 C16 109.71(17) . . ?
C15 Si1 C16 104.8(2) . . ?
C28 O3 C25 107.5(3) . . ?
C28 O3 Li1 125.6(3) . . ?
C25 O3 Li1 115.4(3) . . ?
C20 O1 C17 109.0(3) . . ?
C20 O1 Li1 127.3(3) . . ?
C17 O1 Li1 123.6(3) . . ?
C32 O5 C29 110.1(3) . . ?
C32 O5 Li2 133.7(3) . . ?
C29 O5 Li2 116.2(3) . . ?
C36 O4 C33 108.6(3) . . ?
C36 O4 Li2 123.2(3) . . ?
C33 O4 Li2 113.2(3) . . ?
C21 O2 C24 109.2(3) . . ?
C21 O2 Li1 119.7(3) . . ?
C24 O2 Li1 126.4(3) . . ?
C14 C6 C5 118.6(3) . . ?
C14 C6 Si1 116.3(3) . . ?
C5 C6 Si1 124.9(2) . . ?
C6 C14 C13 124.8(3) . . ?
C6 C14 H14 117.6 . . ?
C13 C14 H14 117.6 . . ?
C2 C3 C4 134.1(3) . . ?
C2 C3 Li2 80.5(3) . . ?
C4 C3 Li2 70.5(3) . . ?
C2 C3 Li1 121.7(3) . . ?
C4 C3 Li1 67.8(2) . . ?
Li2 C3 Li1 136.4(3) . . ?
C2 C3 H3 112.9 . . ?
C4 C3 H3 112.9 . . ?
Li2 C3 H3 129.9 . . ?
Li1 C3 H3 79.1 . . ?
C3 C2 C10 118.1(3) . . ?
C3 C2 C1 126.9(3) . . ?
C10 C2 C1 115.0(3) . . ?
C3 C2 Li2 64.0(2) . . ?
C10 C2 Li2 122.6(3) . . ?
C1 C2 Li2 87.4(3) . . ?
C12 C11 C5 123.8(3) . . ?
C12 C11 H11 118.1 . . ?
C5 C11 H11 118.1 . . ?
C4 C5 C11 116.8(3) . . ?
C4 C5 C6 128.1(3) . . ?
C11 C5 C6 115.1(3) . . ?
C4 C5 Li2 57.2(2) . . ?
C11 C5 Li2 121.9(3) . . ?
C6 C5 Li2 95.7(3) . . ?
Si1 C15 H15 109.5 . . ?
Si1 C15 H15A 109.5 . . ?
H15 C15 H15A 109.5 . . ?
Si1 C15 H15B 109.5 . . ?
H15 C15 H15B 109.5 . . ?
H15A C15 H15B 109.5 . . ?
C5 C4 C3 135.6(3) . . ?
C5 C4 Li2 89.8(3) . . ?
C3 C4 Li2 70.2(3) . . ?
C5 C4 Li1 105.8(3) . . ?
C3 C4 Li1 76.6(3) . . ?
Li2 C4 Li1 144.5(3) . . ?
C5 C4 H4 112.2 . . ?
C3 C4 H4 112.2 . . ?
Li2 C4 H4 116.9 . . ?
Li1 C4 H4 86.9 . . ?
O4 C36 C35 104.5(3) . . ?
O4 C36 H36 110.8 . . ?
C35 C36 H36 110.8 . . ?
O4 C36 H36A 110.8 . . ?
C35 C36 H36A 110.8 . . ?
H36 C36 H36A 108.9 . . ?
Si1 C16 H16 109.5 . . ?
Si1 C16 H16A 109.5 . . ?
H16 C16 H16A 109.5 . . ?
Si1 C16 H16B 109.5 . . ?
H16 C16 H16B 109.5 . . ?
H16A C16 H16B 109.5 . . ?
O1 C20 C19 104.4(3) . . ?
O1 C20 H20 110.9 . . ?
C19 C20 H20 110.9 . . ?
O1 C20 H20A 110.9 . . ?
C19 C20 H20A 110.9 . . ?
H20 C20 H20A 108.9 . . ?
C8 C7 C1 124.5(4) . . ?
C8 C7 H7 117.7 . . ?
C1 C7 H7 117.7 . . ?
C14 C13 C12 117.0(3) . . ?
C14 C13 H13 121.5 . . ?
C12 C13 H13 121.5 . . ?
C7 C1 C2 117.7(3) . . ?
C7 C1 Si1 117.9(3) . . ?
C2 C1 Si1 123.8(3) . . ?
C7 C1 Li2 124.0(3) . . ?
C2 C1 Li2 60.2(2) . . ?
Si1 C1 Li2 94.3(2) . . ?
O3 C28 C27 104.2(3) . . ?
O3 C28 H28 110.9 . . ?
C27 C28 H28 110.9 . . ?
O3 C28 H28A 110.9 . . ?
C27 C28 H28A 110.9 . . ?
H28 C28 H28A 108.9 . . ?
C11 C12 C13 120.5(3) . . ?
C11 C12 H12 119.8 . . ?
C13 C12 H12 119.8 . . ?
C9 C10 C2 123.4(4) . . ?
C9 C10 H10 118.3 . . ?
C2 C10 H10 118.3 . . ?
C22 C23 C24 101.7(3) . . ?
C22 C23 H23 111.4 . . ?
C24 C23 H23 111.4 . . ?
C22 C23 H23A 111.4 . . ?
C24 C23 H23A 111.4 . . ?
H23 C23 H23A 109.3 . . ?
C10 C9 C8 120.7(4) . . ?
C10 C9 H9 119.6 . . ?
C8 C9 H9 119.6 . . ?
C7 C8 C9 117.8(4) . . ?
C7 C8 H8 121.1 . . ?
C9 C8 H8 121.1 . . ?
O5 C32 C31 104.2(4) . . ?
O5 C32 H32 110.9 . . ?
C31 C32 H32 110.9 . . ?
O5 C32 H32A 110.9 . . ?
C31 C32 H32A 110.9 . . ?
H32 C32 H32A 108.9 . . ?
C36 C35 C34 101.6(3) . . ?
C36 C35 H35 111.5 . . ?
C34 C35 H35 111.5 . . ?
C36 C35 H35A 111.5 . . ?
C34 C35 H35A 111.5 . . ?
H35 C35 H35A 109.3 . . ?
C28 C27 C26 102.2(3) . . ?
C28 C27 H27 111.3 . . ?
C26 C27 H27 111.3 . . ?
C28 C27 H27A 111.3 . . ?
C26 C27 H27A 111.3 . . ?
H27 C27 H27A 109.2 . . ?
O1 C17 C18 106.7(3) . . ?
O1 C17 H17 110.4 . . ?
C18 C17 H17 110.4 . . ?
O1 C17 H17A 110.4 . . ?
C18 C17 H17A 110.4 . . ?
H17 C17 H17A 108.6 . . ?
O4 C33 C34 106.2(3) . . ?
O4 C33 H33 110.5 . . ?
C34 C33 H33 110.5 . . ?
O4 C33 H33A 110.5 . . ?
C34 C33 H33A 110.5 . . ?
H33 C33 H33A 108.7 . . ?
O3 C25 C26 106.9(3) . . ?
O3 C25 H25 110.3 . . ?
C26 C25 H25 110.3 . . ?
O3 C25 H25A 110.3 . . ?
C26 C25 H25A 110.3 . . ?
H25 C25 H25A 108.6 . . ?
O2 C21 C22 105.3(3) . . ?
O2 C21 H21 110.7 . . ?
C22 C21 H21 110.7 . . ?
O2 C21 H21A 110.7 . . ?
C22 C21 H21A 110.7 . . ?
H21 C21 H21A 108.8 . . ?
C18 C19 C20 102.7(3) . . ?
C18 C19 H19 111.2 . . ?
C20 C19 H19 111.2 . . ?
C18 C19 H19A 111.2 . . ?
C20 C19 H19A 111.2 . . ?
H19 C19 H19A 109.1 . . ?
C35 C34 C33 104.0(3) . . ?
C35 C34 H34 111.0 . . ?
C33 C34 H34 111.0 . . ?
C35 C34 H34A 111.0 . . ?
C33 C34 H34A 111.0 . . ?
H34 C34 H34A 109.0 . . ?
O5 C29 C30 105.6(4) . . ?
O5 C29 H29 110.6 . . ?
C30 C29 H29 110.6 . . ?
O5 C29 H29A 110.6 . . ?
C30 C29 H29A 110.6 . . ?
H29 C29 H29A 108.8 . . ?
C27 C26 C25 103.7(3) . . ?
C27 C26 H26 111.0 . . ?
C25 C26 H26 111.0 . . ?
C27 C26 H26A 111.0 . . ?
C25 C26 H26A 111.0 . . ?
H26 C26 H26A 109.0 . . ?
C23 C22 C21 103.1(3) . . ?
C23 C22 H22 111.1 . . ?
C21 C22 H22 111.1 . . ?
C23 C22 H22A 111.1 . . ?
C21 C22 H22A 111.1 . . ?
H22 C22 H22A 109.1 . . ?
C17 C18 C19 104.2(4) . . ?
C17 C18 H18 110.9 . . ?
C19 C18 H18 110.9 . . ?
C17 C18 H18A 110.9 . . ?
C19 C18 H18A 110.9 . . ?
H18 C18 H18A 108.9 . . ?
O2 C24 C23 106.7(4) . . ?
O2 C24 H24 110.4 . . ?
C23 C24 H24 110.4 . . ?
O2 C24 H24A 110.4 . . ?
C23 C24 H24A 110.4 . . ?
H24 C24 H24A 108.6 . . ?
C30 C31 C32 108.5(4) . . ?
C30 C31 H31 110.0 . . ?
C32 C31 H31 110.0 . . ?
C30 C31 H31A 110.0 . . ?
C32 C31 H31A 110.0 . . ?
H31 C31 H31A 108.4 . . ?
C31 C30 C29 105.0(5) . . ?
C31 C30 H30 110.8 . . ?
C29 C30 H30 110.8 . . ?
C31 C30 H30A 110.8 . . ?
C29 C30 H30A 110.8 . . ?
H30 C30 H30A 108.8 . . ?
O1 Li1 O2 101.7(3) . . ?
O1 Li1 O3 103.3(3) . . ?
O2 Li1 O3 101.3(3) . . ?
O1 Li1 C4 131.8(4) . . ?
O2 Li1 C4 109.2(3) . . ?
O3 Li1 C4 105.7(3) . . ?
O1 Li1 C3 102.2(3) . . ?
O2 Li1 C3 103.6(3) . . ?
O3 Li1 C3 139.6(3) . . ?
C4 Li1 C3 35.60(15) . . ?
O5 Li2 O4 97.1(3) . . ?
O5 Li2 C3 151.4(4) . . ?
O4 Li2 C3 109.8(3) . . ?
O5 Li2 C4 139.7(4) . . ?
O4 Li2 C4 108.2(3) . . ?
C3 Li2 C4 39.35(17) . . ?
O5 Li2 C2 119.7(3) . . ?
O4 Li2 C2 124.0(3) . . ?
C3 Li2 C2 35.49(16) . . ?
C4 Li2 C2 70.6(2) . . ?
O5 Li2 C5 106.8(3) . . ?
O4 Li2 C5 122.0(3) . . ?
C3 Li2 C5 67.3(2) . . ?
C4 Li2 C5 32.99(15) . . ?
C2 Li2 C5 88.0(2) . . ?
O5 Li2 C1 90.1(3) . . ?
O4 Li2 C1 149.1(3) . . ?
C3 Li2 C1 61.8(2) . . ?
C4 Li2 C1 84.0(2) . . ?
C2 Li2 C1 32.42(14) . . ?
C5 Li2 C1 83.9(2) . . ?

loop_
_geom_bond_atom_site_label_1
_geom_bond_atom_site_label_2
_geom_bond_distance
_geom_bond_site_symmetry_2
_geom_bond_publ_flag
Si1 C1 1.848(4) . ?
Si1 C6 1.864(4) . ?
Si1 C15 1.884(4) . ?
Si1 C16 1.887(4) . ?
O3 C28 1.450(4) . ?
O3 C25 1.453(4) . ?
O3 Li1 2.004(7) . ?
O1 C20 1.454(4) . ?
O1 C17 1.456(5) . ?
O1 Li1 1.967(6) . ?
O5 C32 1.430(4) . ?
O5 C29 1.445(4) . ?
O5 Li2 1.938(7) . ?
O4 C36 1.433(4) . ?
O4 C33 1.450(5) . ?
O4 Li2 1.967(7) . ?
O2 C21 1.437(4) . ?
O2 C24 1.442(5) . ?
O2 Li1 1.989(7) . ?
C6 C14 1.388(5) . ?
C6 C5 1.453(5) . ?
C14 C13 1.393(5) . ?
C14 H14 0.9500 . ?
C3 C2 1.404(5) . ?
C3 C4 1.465(5) . ?
C3 Li2 2.174(7) . ?
C3 Li1 2.448(8) . ?
C3 H3 0.9500 . ?
C2 C10 1.447(5) . ?
C2 C1 1.474(5) . ?
C2 Li2 2.384(7) . ?
C11 C12 1.361(5) . ?
C11 C5 1.446(5) . ?
C11 H11 0.9500 . ?
C5 C4 1.410(5) . ?
C5 Li2 2.590(7) . ?
C15 H15 0.9800 . ?
C15 H15A 0.9800 . ?
C15 H15B 0.9800 . ?
C4 Li2 2.177(8) . ?
C4 Li1 2.329(7) . ?
C4 H4 0.9500 . ?
C36 C35 1.509(5) . ?
C36 H36 0.9900 . ?
C36 H36A 0.9900 . ?
C16 H16 0.9800 . ?
C16 H16A 0.9800 . ?
C16 H16B 0.9800 . ?
C20 C19 1.521(5) . ?
C20 H20 0.9900 . ?
C20 H20A 0.9900 . ?
C7 C8 1.384(6) . ?
C7 C1 1.407(5) . ?
C7 H7 0.9500 . ?
C13 C12 1.412(5) . ?
C13 H13 0.9500 . ?
C1 Li2 2.746(8) . ?
C28 C27 1.507(5) . ?
C28 H28 0.9900 . ?
C28 H28A 0.9900 . ?
C12 H12 0.9500 . ?
C10 C9 1.368(6) . ?
C10 H10 0.9500 . ?
C23 C22 1.504(6) . ?
C23 C24 1.509(6) . ?
C23 H23 0.9900 . ?
C23 H23A 0.9900 . ?
C9 C8 1.402(6) . ?
C9 H9 0.9500 . ?
C8 H8 0.9500 . ?
C32 C31 1.503(7) . ?
C32 H32 0.9900 . ?
C32 H32A 0.9900 . ?
C35 C34 1.522(6) . ?
C35 H35 0.9900 . ?
C35 H35A 0.9900 . ?
C27 C26 1.525(6) . ?
C27 H27 0.9900 . ?
C27 H27A 0.9900 . ?
C17 C18 1.466(6) . ?
C17 H17 0.9900 . ?
C17 H17A 0.9900 . ?
C33 C34 1.523(6) . ?
C33 H33 0.9900 . ?
C33 H33A 0.9900 . ?
C25 C26 1.531(6) . ?
C25 H25 0.9900 . ?
C25 H25A 0.9900 . ?
C21 C22 1.509(6) . ?
C21 H21 0.9900 . ?
C21 H21A 0.9900 . ?
C19 C18 1.498(6) . ?
C19 H19 0.9900 . ?
C19 H19A 0.9900 . ?
C34 H34 0.9900 . ?
C34 H34A 0.9900 . ?
C29 C30 1.497(7) . ?
C29 H29 0.9900 . ?
C29 H29A 0.9900 . ?
C26 H26 0.9900 . ?
C26 H26A 0.9900 . ?
C22 H22 0.9900 . ?
C22 H22A 0.9900 . ?
C18 H18 0.9900 . ?
C18 H18A 0.9900 . ?
C24 H24 0.9900 . ?
C24 H24A 0.9900 . ?
C31 C30 1.399(8) . ?
C31 H31 0.9900 . ?
C31 H31A 0.9900 . ?
C30 H30 0.9900 . ?
C30 H30A 0.9900 . ?

loop_
_geom_torsion_atom_site_label_1
_geom_torsion_atom_site_label_2
_geom_torsion_atom_site_label_3
_geom_torsion_atom_site_label_4
_geom_torsion
_geom_torsion_site_symmetry_1
_geom_torsion_site_symmetry_2
_geom_torsion_site_symmetry_3
_geom_torsion_site_symmetry_4
_geom_torsion_publ_flag
C1 Si1 C6 C14 -159.4(3) . . . . ?
C15 Si1 C6 C14 78.5(3) . . . . ?
C16 Si1 C6 C14 -35.2(3) . . . . ?
C1 Si1 C6 C5 25.7(3) . . . . ?
C15 Si1 C6 C5 -96.4(3) . . . . ?
C16 Si1 C6 C5 149.9(3) . . . . ?
C5 C6 C14 C13 -1.7(5) . . . . ?
Si1 C6 C14 C13 -176.9(3) . . . . ?
C4 C3 C2 C10 -165.3(4) . . . . ?
Li2 C3 C2 C10 -114.8(3) . . . . ?
Li1 C3 C2 C10 105.9(4) . . . . ?
C4 C3 C2 C1 14.1(6) . . . . ?
Li2 C3 C2 C1 64.6(4) . . . . ?
Li1 C3 C2 C1 -74.7(5) . . . . ?
C4 C3 C2 Li2 -50.5(4) . . . . ?
Li1 C3 C2 Li2 -139.4(3) . . . . ?
C12 C11 C5 C4 173.7(4) . . . . ?
C12 C11 C5 C6 -5.0(5) . . . . ?
C12 C11 C5 Li2 -119.9(4) . . . . ?
C14 C6 C5 C4 -173.4(3) . . . . ?
Si1 C6 C5 C4 1.4(5) . . . . ?
C14 C6 C5 C11 5.1(5) . . . . ?
Si1 C6 C5 C11 179.9(3) . . . . ?
C14 C6 C5 Li2 134.4(3) . . . . ?
Si1 C6 C5 Li2 -50.8(3) . . . . ?
C11 C5 C4 C3 173.1(4) . . . . ?
C6 C5 C4 C3 -8.4(7) . . . . ?
Li2 C5 C4 C3 60.8(4) . . . . ?
C11 C5 C4 Li2 112.3(3) . . . . ?
C6 C5 C4 Li2 -69.2(4) . . . . ?
C11 C5 C4 Li1 -100.1(3) . . . . ?
C6 C5 C4 Li1 78.5(4) . . . . ?
Li2 C5 C4 Li1 147.7(3) . . . . ?
C2 C3 C4 C5 -14.2(7) . . . . ?
Li2 C3 C4 C5 -68.1(5) . . . . ?
Li1 C3 C4 C5 99.0(5) . . . . ?
C2 C3 C4 Li2 53.9(4) . . . . ?
Li1 C3 C4 Li2 167.1(3) . . . . ?
C2 C3 C4 Li1 -113.2(4) . . . . ?
Li2 C3 C4 Li1 -167.1(3) . . . . ?
C33 O4 C36 C35 31.2(4) . . . . ?
Li2 O4 C36 C35 167.0(3) . . . . ?
C17 O1 C20 C19 14.9(4) . . . . ?
Li1 O1 C20 C19 -168.2(3) . . . . ?
C6 C14 C13 C12 -2.5(6) . . . . ?
C8 C7 C1 C2 -3.7(5) . . . . ?
C8 C7 C1 Si1 167.9(3) . . . . ?
C8 C7 C1 Li2 -74.8(5) . . . . ?
C3 C2 C1 C7 -169.7(3) . . . . ?
C10 C2 C1 C7 9.7(4) . . . . ?
Li2 C2 C1 C7 -115.3(3) . . . . ?
C3 C2 C1 Si1 19.2(5) . . . . ?
C10 C2 C1 Si1 -161.3(3) . . . . ?
Li2 C2 C1 Si1 73.6(3) . . . . ?
C3 C2 C1 Li2 -54.4(3) . . . . ?
C10 C2 C1 Li2 125.0(3) . . . . ?
C6 Si1 C1 C7 149.1(3) . . . . ?
C15 Si1 C1 C7 -89.5(3) . . . . ?
C16 Si1 C1 C7 24.8(3) . . . . ?
C6 Si1 C1 C2 -39.9(3) . . . . ?
C15 Si1 C1 C2 81.6(3) . . . . ?
C16 Si1 C1 C2 -164.1(3) . . . . ?
C6 Si1 C1 Li2 16.7(2) . . . . ?
C15 Si1 C1 Li2 138.2(2) . . . . ?
C16 Si1 C1 Li2 -107.5(2) . . . . ?
C25 O3 C28 C27 33.7(4) . . . . ?
Li1 O3 C28 C27 174.8(3) . . . . ?
C5 C11 C12 C13 1.0(6) . . . . ?
C14 C13 C12 C11 2.8(6) . . . . ?
C3 C2 C10 C9 170.0(3) . . . . ?
C1 C2 C10 C9 -9.5(5) . . . . ?
Li2 C2 C10 C9 94.3(4) . . . . ?
C2 C10 C9 C8 2.5(6) . . . . ?
C1 C7 C8 C9 -3.6(6) . . . . ?
C10 C9 C8 C7 4.3(6) . . . . ?
C29 O5 C32 C31 3.9(6) . . . . ?
Li2 O5 C32 C31 -174.7(5) . . . . ?
O4 C36 C35 C34 -39.0(4) . . . . ?
O3 C28 C27 C26 -39.8(4) . . . . ?
C20 O1 C17 C18 7.8(5) . . . . ?
Li1 O1 C17 C18 -169.3(4) . . . . ?
C36 O4 C33 C34 -10.2(4) . . . . ?
Li2 O4 C33 C34 -150.7(3) . . . . ?
C28 O3 C25 C26 -13.6(4) . . . . ?
Li1 O3 C25 C26 -159.2(3) . . . . ?
C24 O2 C21 C22 -14.5(5) . . . . ?
Li1 O2 C21 C22 -171.8(3) . . . . ?
O1 C20 C19 C18 -31.1(4) . . . . ?
C36 C35 C34 C33 32.2(4) . . . . ?
O4 C33 C34 C35 -14.6(4) . . . . ?
C32 O5 C29 C30 11.6(5) . . . . ?
Li2 O5 C29 C30 -169.5(5) . . . . ?
C28 C27 C26 C25 30.8(5) . . . . ?
O3 C25 C26 C27 -11.5(5) . . . . ?
C24 C23 C22 C21 -36.8(5) . . . . ?
O2 C21 C22 C23 32.3(5) . . . . ?
O1 C17 C18 C19 -27.6(5) . . . . ?
C20 C19 C18 C17 35.9(5) . . . . ?
C21 O2 C24 C23 -9.2(5) . . . . ?
Li1 O2 C24 C23 146.2(4) . . . . ?
C22 C23 C24 O2 28.8(5) . . . . ?
O5 C32 C31 C30 -19.4(8) . . . . ?
C32 C31 C30 C29 26.4(9) . . . . ?
O5 C29 C30 C31 -23.4(7) . . . . ?
